data_1501775
loop_
_publ_author_name
'Chahine, Joe'
'Saffon, Nathalie'
'Cantuel, Martine'
'Fery-Forgues, Suzanne'

_publ_section_title
;
 Spontaneous formation of fluorescent nanofibers and reticulated solid
 from berberine palmitate: a new example of aggregation-induced emission
 enhancement in organic ion pairs.
;
_journal_issue 6
_journal_name_full 'Langmuir : the ACS journal of surfaces and colloids'
_journal_page_first 2844
_journal_page_last 2853
_journal_paper_doi 10.1021/la104302d
_journal_volume 27
_journal_year 2011
_chemical_formula_sum 'C36 H53 N O8'
_chemical_formula_weight 627.79
_chemical_name_systematic
; 
 ? 
;
_space_group_IT_number 2
_symmetry_cell_setting triclinic
_symmetry_space_group_name_Hall '-P 1'
_symmetry_space_group_name_H-M 'P -1'
_atom_sites_solution_hydrogens geom
_atom_sites_solution_primary direct
_atom_sites_solution_secondary difmap
_audit_creation_method SHELXL-97
_cell_angle_alpha 98.166(14)
_cell_angle_beta 90.558(15)
_cell_angle_gamma 91.150(13)
_cell_formula_units_Z 2
_cell_length_a 6.430(2)
_cell_length_b 10.419(4)
_cell_length_c 26.210(10)
_cell_measurement_reflns_used 961
_cell_measurement_temperature 193(2)
_cell_measurement_theta_max 20.880
_cell_measurement_theta_min 2.355
_cell_volume 1737.6(11)
_computing_cell_refinement 'Bruker SMART'
_computing_data_collection 'Bruker SMART'
_computing_data_reduction 'Bruker SAINT'
_computing_molecular_graphics 'Bruker SHELXTL'
_computing_publication_material 'Bruker SHELXTL'
_computing_structure_refinement 'SHELXL-97 (Sheldrick, 1997)'
_computing_structure_solution 'SHELXS-97 (Sheldrick, 1990)'
_diffrn_ambient_temperature 193(2)
_diffrn_measured_fraction_theta_full 0.970
_diffrn_measured_fraction_theta_max 0.970
_diffrn_measurement_device_type 'CCD area detector'
_diffrn_measurement_method 'phi and omega scans'
_diffrn_radiation_monochromator graphite
_diffrn_radiation_source 'fine-focus sealed tube'
_diffrn_radiation_type MoK\a
_diffrn_radiation_wavelength 0.71073
_diffrn_reflns_av_R_equivalents 0.2827
_diffrn_reflns_av_sigmaI/netI 0.3801
_diffrn_reflns_limit_h_max 6
_diffrn_reflns_limit_h_min -6
_diffrn_reflns_limit_k_max 10
_diffrn_reflns_limit_k_min -10
_diffrn_reflns_limit_l_max 27
_diffrn_reflns_limit_l_min -26
_diffrn_reflns_number 13893
_diffrn_reflns_theta_full 21.97
_diffrn_reflns_theta_max 21.97
_diffrn_reflns_theta_min 5.10
_exptl_absorpt_coefficient_mu 0.084
_exptl_absorpt_correction_type none
_exptl_crystal_colour yellow
_exptl_crystal_density_diffrn 1.200
_exptl_crystal_density_method 'not measured'
_exptl_crystal_description needle
_exptl_crystal_F_000 680
_exptl_crystal_size_max 0.40
_exptl_crystal_size_mid 0.20
_exptl_crystal_size_min 0.02
_refine_diff_density_max 0.683
_refine_diff_density_min -0.600
_refine_diff_density_rms 0.200
_refine_ls_extinction_coef 0.41(5)
_refine_ls_extinction_expression Fc^*^=kFc[1+0.001xFc^2^\l^3^/sin(2\q)]^-1/4^
_refine_ls_extinction_method SHELXL
_refine_ls_goodness_of_fit_ref 0.999
_refine_ls_hydrogen_treatment mixed
_refine_ls_matrix_type full
_refine_ls_number_parameters 425
_refine_ls_number_reflns 4102
_refine_ls_number_restraints 218
_refine_ls_restrained_S_all 0.976
_refine_ls_R_factor_all 0.3188
_refine_ls_R_factor_gt 0.1377
_refine_ls_shift/su_max 0.004
_refine_ls_shift/su_mean 0.000
_refine_ls_structure_factor_coef Fsqd
_refine_ls_weighting_details 'calc w=1/[\s^2^(Fo^2^)+(0.2000P)^2^+0.0000P] where P=(Fo^2^+2Fc^2^)/3'
_refine_ls_weighting_scheme calc
_refine_ls_wR_factor_gt 0.3269
_refine_ls_wR_factor_ref 0.4222
_reflns_number_gt 1243
_reflns_number_total 4102
_reflns_threshold_expression >2sigma(I)
_cod_data_source_file la104302d_si_001.cif
_cod_data_source_block 1
_cod_depositor_comments
;
The following automatic conversions were performed:

'_symmetry_cell_setting' value 'Triclinic' changed to 'triclinic'
according to /home/saulius/struct/CIF-dictionaries/cif_core.dic
dictionary named 'cif_core.dic' version 2.4.1 from 2010-06-29.

Automatic conversion script
Id: cif_fix_values 1715 2011-07-08 13:25:40Z adriana 

 Adding full bibliography for 1501775.cif.
;
_cod_original_sg_symbol_H-M P-1
_cod_database_code 1501775

loop_
_symmetry_equiv_pos_as_xyz
'x, y, z'
'-x, -y, -z'

loop_
_atom_site_label
_atom_site_type_symbol
_atom_site_fract_x
_atom_site_fract_y
_atom_site_fract_z
_atom_site_U_iso_or_equiv
_atom_site_adp_type
_atom_site_occupancy
_atom_site_symmetry_multiplicity
_atom_site_calc_flag
_atom_site_refinement_flags
O1 O -0.3314(10) 0.4036(7) -0.0010(4) 0.062(2) Uani 1 1 d U
O2 O -0.4704(10) 0.1946(7) -0.0103(4) 0.062(2) Uani 1 1 d U
N1 N 0.3834(12) 0.1894(8) 0.1151(4) 0.0534(19) Uani 1 1 d U
C1 C -0.4870(17) 0.3194(11) -0.0287(6) 0.063(2) Uani 1 1 d U
H1A H -0.4619 0.3102 -0.0663 0.076 Uiso 1 1 calc R
H1B H -0.6274 0.3548 -0.0220 0.076 Uiso 1 1 calc R
C2 C -0.2027(16) 0.3227(11) 0.0234(5) 0.058(2) Uani 1 1 d U
C3 C -0.2851(16) 0.2030(11) 0.0176(6) 0.059(2) Uani 1 1 d U
C4 C -0.1925(15) 0.1055(11) 0.0381(5) 0.057(2) Uani 1 1 d U
H4 H -0.2482 0.0195 0.0329 0.068 Uiso 1 1 calc R
C5 C -0.0109(15) 0.1388(11) 0.0671(5) 0.0540(19) Uani 1 1 d U
C6 C 0.0955(15) 0.0367(11) 0.0928(5) 0.057(2) Uani 1 1 d U
H6A H 0.0494 0.0417 0.1289 0.069 Uiso 1 1 calc R
H6B H 0.0576 -0.0506 0.0746 0.069 Uiso 1 1 calc R
C7 C 0.3255(15) 0.0577(11) 0.0916(5) 0.057(2) Uani 1 1 d U
H7A H 0.3950 -0.0055 0.1106 0.068 Uiso 1 1 calc R
H7B H 0.3731 0.0432 0.0555 0.068 Uiso 1 1 calc R
C8 C 0.5590(15) 0.2078(11) 0.1430(5) 0.054(2) Uani 1 1 d U
H8 H 0.6323 0.1344 0.1505 0.065 Uiso 1 1 calc R
C9 C 0.6381(16) 0.3312(11) 0.1616(5) 0.055(2) Uani 1 1 d U
C10 C 0.8273(16) 0.3513(12) 0.1902(5) 0.059(2) Uani 1 1 d U
C11 C 1.002(3) 0.2183(16) 0.2462(8) 0.123(7) Uani 1 1 d .
H11A H 1.1482 0.2465 0.2504 0.185 Uiso 1 1 calc R
H11B H 0.9887 0.1267 0.2506 0.185 Uiso 1 1 calc R
H11C H 0.9183 0.2705 0.2721 0.185 Uiso 1 1 calc R
C12 C 0.8981(17) 0.4715(12) 0.2077(6) 0.063(2) Uani 1 1 d U
C13 C 1.163(2) 0.6021(13) 0.2538(7) 0.095(6) Uani 1 1 d .
H13A H 1.1824 0.6539 0.2257 0.143 Uiso 1 1 calc R
H13B H 1.2971 0.5947 0.2713 0.143 Uiso 1 1 calc R
H13C H 1.0640 0.6445 0.2785 0.143 Uiso 1 1 calc R
C14 C 0.7864(17) 0.5773(12) 0.1973(5) 0.063(2) Uani 1 1 d U
H14 H 0.8389 0.6619 0.2099 0.075 Uiso 1 1 calc R
C15 C 0.6048(18) 0.5653(12) 0.1697(6) 0.060(2) Uani 1 1 d U
H15 H 0.510(16) 0.630(11) 0.162(4) 0.072 Uiso 1 1 d .
C16 C 0.5240(15) 0.4418(11) 0.1508(5) 0.055(2) Uani 1 1 d U
C17 C 0.3385(15) 0.4163(11) 0.1219(5) 0.052(2) Uani 1 1 d U
H17 H 0.2607 0.4885 0.1150 0.063 Uiso 1 1 calc R
C18 C 0.2618(15) 0.2952(10) 0.1030(5) 0.0517(19) Uani 1 1 d U
C19 C 0.0756(15) 0.2599(11) 0.0718(5) 0.0521(19) Uani 1 1 d U
C20 C -0.0250(15) 0.3610(11) 0.0509(5) 0.055(2) Uani 1 1 d U
H20 H 0.0268 0.4480 0.0556 0.066 Uiso 1 1 calc R
O3 O 1.0873(13) 0.4789(9) 0.2338(4) 0.081(3) Uani 1 1 d .
O4 O 0.9300(12) 0.2347(8) 0.1957(5) 0.077(3) Uani 1 1 d .
O5 O -0.6787(14) 0.8472(10) 0.1779(5) 0.088(4) Uani 1 1 d .
O6 O -0.9570(14) 0.8972(9) 0.2237(4) 0.085(4) Uani 1 1 d .
C21 C -0.769(3) 0.9045(14) 0.2185(8) 0.077(5) Uani 1 1 d .
C22 C -0.633(3) 0.9722(15) 0.2611(7) 0.102(6) Uani 1 1 d .
H22A H -0.7211 1.0236 0.2868 0.123 Uiso 1 1 calc R
H22B H -0.5375 1.0333 0.2467 0.123 Uiso 1 1 calc R
C23 C -0.506(2) 0.8798(15) 0.2877(7) 0.095(6) Uani 1 1 d .
H23A H -0.6035 0.8225 0.3035 0.114 Uiso 1 1 calc R
H23B H -0.4273 0.8243 0.2612 0.114 Uiso 1 1 calc R
C24 C -0.355(2) 0.9413(16) 0.3288(7) 0.097(6) Uani 1 1 d .
H24A H -0.2610 1.0017 0.3136 0.116 Uiso 1 1 calc R
H24B H -0.4338 0.9929 0.3565 0.116 Uiso 1 1 calc R
C25 C -0.226(3) 0.8466(17) 0.3522(7) 0.099(6) Uani 1 1 d .
H25A H -0.1584 0.7905 0.3237 0.119 Uiso 1 1 calc R
H25B H -0.3219 0.7903 0.3690 0.119 Uiso 1 1 calc R
C26 C -0.061(2) 0.8972(18) 0.3908(7) 0.097(6) Uani 1 1 d .
H26A H 0.0350 0.9549 0.3747 0.116 Uiso 1 1 calc R
H26B H -0.1271 0.9506 0.4202 0.116 Uiso 1 1 calc R
C27 C 0.065(3) 0.7961(17) 0.4112(7) 0.101(6) Uani 1 1 d .
H27A H 0.1228 0.7392 0.3815 0.121 Uiso 1 1 calc R
H27B H -0.0303 0.7419 0.4290 0.121 Uiso 1 1 calc R
C28 C 0.242(2) 0.8424(17) 0.4476(7) 0.100(6) Uani 1 1 d .
H28A H 0.3361 0.8978 0.4301 0.120 Uiso 1 1 calc R
H28B H 0.1838 0.8978 0.4777 0.120 Uiso 1 1 calc R
C29 C 0.369(3) 0.7399(18) 0.4671(7) 0.107(6) Uani 1 1 d .
H29A H 0.2745 0.6836 0.4842 0.129 Uiso 1 1 calc R
H29B H 0.4292 0.6855 0.4371 0.129 Uiso 1 1 calc R
C30 C 0.543(2) 0.7862(18) 0.5040(7) 0.102(6) Uani 1 1 d .
H30A H 0.4825 0.8406 0.5341 0.123 Uiso 1 1 calc R
H30B H 0.6370 0.8428 0.4870 0.123 Uiso 1 1 calc R
C31 C 0.672(3) 0.6833(18) 0.5237(7) 0.105(6) Uani 1 1 d .
H31A H 0.5781 0.6280 0.5416 0.126 Uiso 1 1 calc R
H31B H 0.7294 0.6276 0.4937 0.126 Uiso 1 1 calc R
C32 C 0.846(2) 0.7311(18) 0.5595(7) 0.099(6) Uani 1 1 d .
H32A H 0.7892 0.7876 0.5894 0.119 Uiso 1 1 calc R
H32B H 0.9413 0.7854 0.5415 0.119 Uiso 1 1 calc R
C33 C 0.974(3) 0.6255(18) 0.5795(7) 0.108(6) Uani 1 1 d .
H33A H 0.8801 0.5734 0.5986 0.129 Uiso 1 1 calc R
H33B H 1.0265 0.5670 0.5495 0.129 Uiso 1 1 calc R
C34 C 1.156(2) 0.6725(19) 0.6141(7) 0.106(6) Uani 1 1 d .
H34A H 1.2538 0.7200 0.5941 0.127 Uiso 1 1 calc R
H34B H 1.1045 0.7358 0.6427 0.127 Uiso 1 1 calc R
C35 C 1.276(3) 0.573(2) 0.6371(8) 0.137(8) Uani 1 1 d .
H35A H 1.3295 0.5099 0.6087 0.164 Uiso 1 1 calc R
H35B H 1.1801 0.5259 0.6574 0.164 Uiso 1 1 calc R
C36 C 1.456(3) 0.625(3) 0.6711(9) 0.170(10) Uani 1 1 d .
H36A H 1.5650 0.6580 0.6503 0.255 Uiso 1 1 calc R
H36B H 1.5116 0.5551 0.6884 0.255 Uiso 1 1 calc R
H36C H 1.4092 0.6952 0.6970 0.255 Uiso 1 1 calc R
O7 O 0.0719(14) 0.6979(9) 0.1053(4) 0.093(4) Uani 1 1 d D
H7C H -0.052(12) 0.737(14) 0.106(5) 0.139 Uiso 1 1 d D
H7D H 0.134(18) 0.739(15) 0.135(4) 0.139 Uiso 1 1 d D
O8 O 0.7271(12) 0.8853(10) 0.1473(4) 0.087(4) Uani 1 1 d D
H8C H 0.808(17) 0.935(14) 0.170(4) 0.130 Uiso 1 1 d D
H8D H 0.623(16) 0.860(14) 0.166(4) 0.130 Uiso 1 1 d D

loop_
_atom_site_aniso_label
_atom_site_aniso_U_11
_atom_site_aniso_U_22
_atom_site_aniso_U_33
_atom_site_aniso_U_23
_atom_site_aniso_U_13
_atom_site_aniso_U_12
O1 0.034(3) 0.036(3) 0.119(5) 0.021(3) -0.006(3) 0.002(3)
O2 0.036(3) 0.036(3) 0.118(5) 0.018(3) -0.008(3) 0.001(3)
N1 0.030(3) 0.027(3) 0.106(4) 0.017(3) -0.001(3) 0.006(2)
C1 0.037(4) 0.035(4) 0.120(5) 0.020(4) -0.008(3) -0.001(3)
C2 0.029(3) 0.034(3) 0.114(5) 0.023(3) 0.000(3) 0.002(3)
C3 0.031(3) 0.035(3) 0.113(5) 0.020(3) -0.002(3) 0.000(3)
C4 0.031(3) 0.033(3) 0.109(5) 0.018(4) 0.000(3) 0.000(3)
C5 0.027(3) 0.030(3) 0.108(4) 0.019(3) 0.002(3) 0.003(3)
C6 0.033(3) 0.031(3) 0.111(5) 0.019(4) -0.001(3) 0.003(3)
C7 0.033(3) 0.030(3) 0.110(5) 0.018(4) -0.002(3) 0.002(3)
C8 0.030(3) 0.032(3) 0.104(5) 0.019(4) -0.001(3) 0.005(3)
C9 0.030(3) 0.033(3) 0.104(5) 0.019(3) 0.000(3) 0.001(3)
C10 0.033(4) 0.039(4) 0.107(5) 0.017(4) -0.003(3) 0.002(3)
C11 0.163(18) 0.075(13) 0.133(18) 0.021(13) -0.042(15) 0.005(12)
C12 0.036(4) 0.043(4) 0.110(5) 0.015(4) -0.002(4) -0.004(3)
C13 0.077(10) 0.044(9) 0.159(16) -0.001(10) -0.038(10) -0.014(8)
C14 0.039(4) 0.039(4) 0.110(6) 0.015(4) 0.000(4) -0.006(3)
C15 0.037(4) 0.035(3) 0.109(5) 0.016(4) 0.002(4) -0.003(3)
C16 0.030(3) 0.032(3) 0.105(5) 0.020(3) 0.002(3) 0.001(3)
C17 0.027(3) 0.028(3) 0.105(5) 0.020(4) 0.003(3) 0.003(3)
C18 0.025(3) 0.027(3) 0.106(4) 0.018(3) 0.004(3) 0.006(2)
C19 0.024(3) 0.029(3) 0.107(4) 0.020(3) 0.004(3) 0.005(2)
C20 0.025(3) 0.033(3) 0.111(5) 0.022(4) 0.004(3) 0.004(3)
O3 0.057(6) 0.060(7) 0.124(9) 0.010(6) -0.018(6) -0.001(5)
O4 0.057(6) 0.054(6) 0.119(9) 0.009(6) -0.017(6) 0.013(5)
O5 0.038(5) 0.086(8) 0.142(11) 0.022(8) -0.004(6) -0.018(5)
O6 0.047(6) 0.070(7) 0.139(10) 0.020(6) -0.001(6) -0.001(5)
C21 0.048(10) 0.048(10) 0.140(19) 0.029(11) -0.003(11) -0.010(8)
C22 0.096(11) 0.062(11) 0.152(17) 0.032(11) -0.043(12) -0.019(9)
C23 0.073(10) 0.070(11) 0.142(16) 0.021(11) -0.020(10) -0.011(9)
C24 0.076(10) 0.102(13) 0.112(14) 0.020(12) -0.031(10) -0.039(10)
C25 0.097(12) 0.109(14) 0.102(14) 0.045(12) -0.015(11) 0.016(11)
C26 0.067(10) 0.124(15) 0.099(14) 0.016(12) -0.022(10) -0.014(10)
C27 0.098(12) 0.098(14) 0.107(15) 0.019(12) -0.009(11) 0.006(11)
C28 0.059(10) 0.117(15) 0.123(16) 0.017(13) -0.018(10) -0.010(10)
C29 0.126(15) 0.104(14) 0.093(15) 0.016(12) -0.001(12) 0.006(12)
C30 0.068(10) 0.127(16) 0.109(15) 0.014(13) -0.019(10) -0.020(11)
C31 0.097(12) 0.127(16) 0.092(14) 0.018(13) -0.004(11) 0.000(12)
C32 0.075(11) 0.120(15) 0.100(14) 0.010(13) 0.000(10) -0.012(11)
C33 0.083(12) 0.121(15) 0.121(16) 0.027(13) 0.005(11) 0.009(11)
C34 0.066(10) 0.152(18) 0.100(14) 0.020(13) -0.002(10) 0.008(11)
C35 0.109(15) 0.152(19) 0.152(19) 0.027(16) -0.025(14) 0.040(14)
C36 0.086(13) 0.25(3) 0.18(2) 0.08(2) -0.014(15) 0.017(15)
O7 0.074(7) 0.055(7) 0.148(11) 0.008(7) 0.007(6) 0.002(5)
O8 0.046(6) 0.061(7) 0.160(10) 0.038(7) 0.002(6) -0.003(5)

loop_
_atom_type_symbol
_atom_type_description
_atom_type_scat_dispersion_real
_atom_type_scat_dispersion_imag
_atom_type_scat_source
C C 0.0033 0.0016 'International Tables Vol C Tables 4.2.6.8 and 6.1.1.4'
H H 0.0000 0.0000 'International Tables Vol C Tables 4.2.6.8 and 6.1.1.4'
N N 0.0061 0.0033 'International Tables Vol C Tables 4.2.6.8 and 6.1.1.4'
O O 0.0106 0.0060 'International Tables Vol C Tables 4.2.6.8 and 6.1.1.4'

loop_
_geom_angle_atom_site_label_1
_geom_angle_atom_site_label_2
_geom_angle_atom_site_label_3
_geom_angle
C2 O1 C1 105.8(8)
C3 O2 C1 104.9(8)
C8 N1 C18 122.3(9)
C8 N1 C7 118.5(9)
C18 N1 C7 118.9(9)
O1 C1 O2 106.4(9)
C3 C2 C20 124.7(12)
C3 C2 O1 109.5(10)
C20 C2 O1 125.7(11)
C2 C3 C4 121.6(11)
C2 C3 O2 111.7(11)
C4 C3 O2 126.7(11)
C3 C4 C5 116.4(11)
C19 C5 C4 121.7(11)
C19 C5 C6 118.9(10)
C4 C5 C6 119.3(10)
C7 C6 C5 109.5(10)
N1 C7 C6 110.6(9)
N1 C8 C9 122.1(11)
C8 C9 C10 122.4(11)
C8 C9 C16 118.5(10)
C10 C9 C16 119.1(11)
C12 C10 O4 125.7(11)
C12 C10 C9 120.7(12)
O4 C10 C9 113.5(10)
C10 C12 C14 119.7(12)
C10 C12 O3 115.4(11)
C14 C12 O3 124.9(11)
C15 C14 C12 122.8(12)
C14 C15 C16 119.7(12)
C15 C16 C17 125.3(11)
C15 C16 C9 118.0(11)
C17 C16 C9 116.7(10)
C18 C17 C16 125.0(10)
C17 C18 N1 115.3(10)
C17 C18 C19 128.7(10)
N1 C18 C19 116.0(9)
C5 C19 C20 120.9(10)
C5 C19 C18 121.7(11)
C20 C19 C18 117.0(10)
C2 C20 C19 114.3(11)
C12 O3 C13 117.1(10)
C10 O4 C11 117.7(11)
O6 C21 O5 121.7(15)
O6 C21 C22 120.7(18)
O5 C21 C22 117.4(14)
C21 C22 C23 113.0(12)
C24 C23 C22 116.1(13)
C25 C24 C23 114.2(14)
C24 C25 C26 118.8(15)
C27 C26 C25 115.3(15)
C26 C27 C28 117.2(15)
C29 C28 C27 116.8(15)
C30 C29 C28 116.7(15)
C29 C30 C31 116.8(15)
C32 C31 C30 116.1(15)
C31 C32 C33 115.4(15)
C34 C33 C32 115.9(15)
C35 C34 C33 117.5(17)
C34 C35 C36 115.5(18)

loop_
_geom_bond_atom_site_label_1
_geom_bond_atom_site_label_2
_geom_bond_distance
O1 C2 1.405(13)
O1 C1 1.438(12)
O2 C3 1.387(12)
O2 C1 1.454(13)
N1 C8 1.336(12)
N1 C18 1.434(13)
N1 C7 1.461(13)
C2 C3 1.334(14)
C2 C20 1.367(14)
C3 C4 1.359(15)
C4 C5 1.399(14)
C5 C19 1.359(14)
C5 C6 1.509(15)
C6 C7 1.492(13)
C8 C9 1.392(14)
C9 C10 1.419(15)
C9 C16 1.437(14)
C10 C12 1.340(15)
C10 O4 1.419(13)
C11 O4 1.431(18)
C12 C14 1.385(16)
C12 O3 1.386(13)
C13 O3 1.393(13)
C14 C15 1.361(15)
C15 C16 1.399(15)
C16 C17 1.407(14)
C17 C18 1.368(14)
C18 C19 1.453(14)
C19 C20 1.418(15)
O5 C21 1.294(18)
O6 C21 1.218(16)
C21 C22 1.497(19)
C22 C23 1.514(19)
C23 C24 1.509(17)
C24 C25 1.494(19)
C25 C26 1.497(18)
C26 C27 1.49(2)
C27 C28 1.503(18)
C28 C29 1.50(2)
C29 C30 1.495(19)
C30 C31 1.51(2)
C31 C32 1.489(19)
C32 C33 1.54(2)
C33 C34 1.504(19)
C34 C35 1.49(2)
C35 C36 1.50(2)
